data_7710050
loop_
_publ_author_name
'Staub, Liane Hildegard'
'Lambert, Jessica'
'M\"uller, Carsten'
'Morgenstern, Bernd'
'Zimmer, Michael'
'Warken, Joshua'
'Koldemir, Aylin'
'Block, Theresa'
'P\"ottgen, Rainer'
'Sch\"afer, Andr\'e'

_publ_section_title
;
 Bis(di-<i>tert</i>-butylindenyl)tetrelocenes.
;
_journal_name_full 'Dalton transactions (Cambridge, England : 2003)'
_journal_paper_doi 10.1039/d2dt00582d
_journal_year 2022
_chemical_formula_moiety 'C34 H46 Pb'
_chemical_formula_sum 'C34 H46 Pb'
_chemical_formula_weight 661.90
_chemical_name_systematic bis(di-tert-butylindenyl)plumbocene
_chemical_properties_physical Air-sensitive,Moisture-sensitive
_space_group_crystal_system monoclinic
_space_group_IT_number 14
_space_group_name_Hall '-P 2yn'
_space_group_name_H-M_alt 'P 1 21/n 1'
_atom_sites_solution_hydrogens geom
_atom_sites_solution_primary direct
_atom_sites_solution_secondary difmap
_audit_creation_method SHELXL-2018/3
_audit_update_record
;
2022-02-23 deposited with the CCDC.	2022-04-08 downloaded from the CCDC.
;
_cell_angle_alpha 90
_cell_angle_beta 106.1980(10)
_cell_angle_gamma 90
_cell_formula_units_Z 4
_cell_length_a 11.1603(4)
_cell_length_b 14.9272(5)
_cell_length_c 18.8917(7)
_cell_measurement_reflns_used 9959
_cell_measurement_temperature 133(2)
_cell_measurement_theta_max 28.71
_cell_measurement_theta_min 2.63
_cell_volume 3022.27(19)
_computing_cell_refinement 'SAINT V8.40A (Bruker Nano, Inc., 2019)'
_computing_data_collection 'APEX 3 (Bruker Nano, Inc., 2019)'
_computing_data_reduction 'SAINT V8.40A (Bruker Nano, Inc., 2019)'
_computing_publication_material 'SHELXL-2018/3 (Sheldrick, 2018)'
_computing_structure_refinement
;
SHELXL-2018/3 (Sheldrick, 2018),                                              
SHELXLe Rev 1000 (Huebschle et al., 2011)
;
_computing_structure_solution 'SHELXT 2018/2 (Sheldrick, 2018)'
_diffrn_ambient_temperature 133(2)
_diffrn_measured_fraction_theta_full 1.000
_diffrn_measured_fraction_theta_max 0.998
_diffrn_measurement_device_type 'Bruker AXS D8 Venture, Photon II'
_diffrn_measurement_method '\f and \w scans'
_diffrn_radiation_type MoK\a
_diffrn_radiation_wavelength 0.71073
_diffrn_reflns_av_R_equivalents 0.0351
_diffrn_reflns_av_unetI/netI 0.0222
_diffrn_reflns_Laue_measured_fraction_full 1.000
_diffrn_reflns_Laue_measured_fraction_max 0.998
_diffrn_reflns_limit_h_max 14
_diffrn_reflns_limit_h_min -15
_diffrn_reflns_limit_k_max 20
_diffrn_reflns_limit_k_min -18
_diffrn_reflns_limit_l_max 25
_diffrn_reflns_limit_l_min -25
_diffrn_reflns_number 50956
_diffrn_reflns_point_group_measured_fraction_full 1.000
_diffrn_reflns_point_group_measured_fraction_max 0.998
_diffrn_reflns_theta_full 25.242
_diffrn_reflns_theta_max 28.725
_diffrn_reflns_theta_min 2.245
_diffrn_source 'INCOATEC I\^A?S microfocus sealed tube'
_exptl_absorpt_coefficient_mu 5.601
_exptl_absorpt_correction_T_max 0.7458
_exptl_absorpt_correction_T_min 0.6242
_exptl_absorpt_correction_type multi-scan
_exptl_absorpt_process_details
;
 SADABS 2016/2: Krause, L., Herbst-Irmer, R., Sheldrick G.M. & Stalke D.,
 J. Appl. Cryst. 48 (2015) 3-10
;
_exptl_crystal_colour red
_exptl_crystal_density_diffrn 1.455
_exptl_crystal_density_meas ?
_exptl_crystal_description block
_exptl_crystal_F_000 1328
_exptl_crystal_size_max 0.148
_exptl_crystal_size_mid 0.142
_exptl_crystal_size_min 0.092
_refine_diff_density_max 0.358
_refine_diff_density_min -0.797
_refine_diff_density_rms 0.076
_refine_ls_extinction_method none
_refine_ls_goodness_of_fit_ref 1.065
_refine_ls_hydrogen_treatment constr
_refine_ls_matrix_type full
_refine_ls_number_parameters 328
_refine_ls_number_reflns 7815
_refine_ls_number_restraints 0
_refine_ls_restrained_S_all 1.065
_refine_ls_R_factor_all 0.0290
_refine_ls_R_factor_gt 0.0190
_refine_ls_shift/su_max 0.004
_refine_ls_shift/su_mean 0.000
_refine_ls_structure_factor_coef Fsqd
_refine_ls_weighting_details 'w=1/[\s^2^(Fo^2^)+(0.0097P)^2^+2.0099P] where P=(Fo^2^+2Fc^2^)/3'
_refine_ls_weighting_scheme calc
_refine_ls_wR_factor_gt 0.0377
_refine_ls_wR_factor_ref 0.0408
_reflns_Friedel_coverage 0.000
_reflns_number_gt 6262
_reflns_number_total 7815
_reflns_threshold_expression 'I > 2\s(I)'
_cod_data_source_file d2dt00582d2.cif
_cod_data_source_block sh4749_a
_cod_depositor_comments
;
The following automatic conversions were performed:

data item '_exptl_crystal_density_meas' value 'not measured' was
changed to '?' -- the value is perceived as not measured.

Automatic conversion script
Id: cif_fix_values 7556 2019-12-06 15:28:31Z antanas 
;
_cod_original_sg_symbol_H-M 'P 21/n'
_cod_database_code 7710050
_shelx_shelxl_version_number 2018/3
_shelx_space_group_comment
;
The symmetry employed for this shelxl refinement is uniquely defined
by the following loop, which should always be used as a source of
symmetry information in preference to the above space-group names.
They are only intended as comments.
;
_shelx_estimated_absorpt_t_min 0.491
_shelx_estimated_absorpt_t_max 0.627

loop_
_space_group_symop_operation_xyz
'x, y, z'
'-x+1/2, y+1/2, -z+1/2'
'-x, -y, -z'
'x-1/2, -y-1/2, z-1/2'

loop_
_atom_site_label
_atom_site_type_symbol
_atom_site_fract_x
_atom_site_fract_y
_atom_site_fract_z
_atom_site_U_iso_or_equiv
_atom_site_adp_type
_atom_site_occupancy
_atom_site_site_symmetry_order
_atom_site_calc_flag
_atom_site_refinement_flags_posn
_atom_site_refinement_flags_adp
_atom_site_refinement_flags_occupancy
_atom_site_disorder_assembly
_atom_site_disorder_group
Pb1 Pb 0.50133(2) 0.75240(2) 0.30428(2) 0.01965(3) Uani 1 1 d . . . . .
C1 C 0.56990(19) 0.92262(13) 0.27958(11) 0.0184(4) Uani 1 1 d . . . . .
H1 H 0.521546 0.969935 0.291064 0.022 Uiso 1 1 calc R U . . .
C2 C 0.54562(19) 0.88169(13) 0.20991(11) 0.0178(4) Uani 1 1 d . . . . .
C3 C 0.64426(19) 0.81829(14) 0.21461(12) 0.0200(4) Uani 1 1 d . . . . .
C4 C 0.6731(2) 0.75975(16) 0.16287(14) 0.0298(5) Uani 1 1 d . . . . .
H4 H 0.621867 0.758166 0.113417 0.036 Uiso 1 1 calc R U . . .
C5 C 0.7764(2) 0.70493(17) 0.18484(17) 0.0376(6) Uani 1 1 d . . . . .
H5 H 0.795789 0.665640 0.150022 0.045 Uiso 1 1 calc R U . . .
C6 C 0.8534(2) 0.70607(17) 0.25759(17) 0.0367(6) Uani 1 1 d . . . . .
H6 H 0.923019 0.666742 0.271331 0.044 Uiso 1 1 calc R U . . .
C7 C 0.8303(2) 0.76262(16) 0.30894(15) 0.0314(5) Uani 1 1 d . . . . .
H7 H 0.884558 0.763523 0.357622 0.038 Uiso 1 1 calc R U . . .
C8 C 0.72489(19) 0.82006(14) 0.28949(12) 0.0219(4) Uani 1 1 d . . . . .
C9 C 0.67576(19) 0.88429(14) 0.33054(12) 0.0207(4) Uani 1 1 d . . . . .
C10 C 0.7336(2) 0.91613(16) 0.40935(13) 0.0297(5) Uani 1 1 d . . . . .
C11 C 0.8558(3) 0.9656(2) 0.41304(16) 0.0476(8) Uani 1 1 d . . . . .
H11A H 0.914192 0.924437 0.399485 0.071 Uiso 1 1 calc R U . . .
H11B H 0.892716 0.987657 0.463267 0.071 Uiso 1 1 calc R U . . .
H11C H 0.838590 1.016289 0.378708 0.071 Uiso 1 1 calc R U . . .
C12 C 0.6455(3) 0.98022(17) 0.43341(14) 0.0370(6) Uani 1 1 d . . . . .
H12A H 0.567122 0.949290 0.431232 0.056 Uiso 1 1 calc R U . . .
H12B H 0.628451 1.032191 0.400415 0.056 Uiso 1 1 calc R U . . .
H12C H 0.684541 1.000259 0.484001 0.056 Uiso 1 1 calc R U . . .
C13 C 0.7610(3) 0.83765(19) 0.46427(14) 0.0440(7) Uani 1 1 d . . . . .
H13A H 0.815316 0.794232 0.449429 0.066 Uiso 1 1 calc R U . . .
H13B H 0.682555 0.808479 0.464656 0.066 Uiso 1 1 calc R U . . .
H13C H 0.802721 0.860234 0.513725 0.066 Uiso 1 1 calc R U . . .
C14 C 0.4402(2) 0.90634(14) 0.14180(11) 0.0215(4) Uani 1 1 d . . . . .
C15 C 0.3534(2) 0.97447(17) 0.16110(14) 0.0314(5) Uani 1 1 d . . . . .
H15A H 0.320722 0.950439 0.200279 0.047 Uiso 1 1 calc R U . . .
H15B H 0.284020 0.987053 0.117384 0.047 Uiso 1 1 calc R U . . .
H15C H 0.399471 1.029926 0.178108 0.047 Uiso 1 1 calc R U . . .
C16 C 0.4962(2) 0.94737(19) 0.08367(14) 0.0372(6) Uani 1 1 d . . . . .
H16A H 0.550618 0.903391 0.069620 0.056 Uiso 1 1 calc R U . . .
H16B H 0.544847 1.000670 0.104123 0.056 Uiso 1 1 calc R U . . .
H16C H 0.428808 0.964243 0.040122 0.056 Uiso 1 1 calc R U . . .
C17 C 0.3623(2) 0.82361(17) 0.10919(14) 0.0348(6) Uani 1 1 d . . . . .
H17A H 0.416913 0.777479 0.098164 0.052 Uiso 1 1 calc R U . . .
H17B H 0.299019 0.840483 0.063751 0.052 Uiso 1 1 calc R U . . .
H17C H 0.321132 0.800107 0.144860 0.052 Uiso 1 1 calc R U . . .
C18 C 0.44055(18) 0.63284(13) 0.39913(11) 0.0173(4) Uani 1 1 d . . . . .
H18 H 0.493669 0.631240 0.448117 0.021 Uiso 1 1 calc R U . . .
C19 C 0.33569(18) 0.69078(13) 0.37502(11) 0.0167(4) Uani 1 1 d . . . . .
C20 C 0.27775(18) 0.66691(13) 0.29932(11) 0.0160(4) Uani 1 1 d . . . . .
C21 C 0.16688(19) 0.69609(14) 0.24700(12) 0.0204(4) Uani 1 1 d . . . . .
H21 H 0.117375 0.741863 0.259625 0.025 Uiso 1 1 calc R U . . .
C22 C 0.1314(2) 0.65812(15) 0.17828(12) 0.0259(5) Uani 1 1 d . . . . .
H22 H 0.056519 0.677429 0.143775 0.031 Uiso 1 1 calc R U . . .
C23 C 0.2038(2) 0.59111(16) 0.15791(12) 0.0279(5) Uani 1 1 d . . . . .
H23 H 0.176940 0.565729 0.109960 0.034 Uiso 1 1 calc R U . . .
C24 C 0.3127(2) 0.56180(14) 0.20616(12) 0.0234(4) Uani 1 1 d . . . . .
H24 H 0.361698 0.517540 0.191172 0.028 Uiso 1 1 calc R U . . .
C25 C 0.35192(18) 0.59766(13) 0.27846(11) 0.0174(4) Uani 1 1 d . . . . .
C26 C 0.45593(18) 0.57822(13) 0.34155(11) 0.0174(4) Uani 1 1 d . . . . .
C27 C 0.5551(2) 0.50671(14) 0.34732(13) 0.0237(4) Uani 1 1 d . . . . .
C28 C 0.6274(2) 0.52097(18) 0.28984(15) 0.0366(6) Uani 1 1 d . . . . .
H28A H 0.685099 0.470916 0.292007 0.055 Uiso 1 1 calc R U . . .
H28B H 0.674561 0.577093 0.300359 0.055 Uiso 1 1 calc R U . . .
H28C H 0.568501 0.523989 0.240512 0.055 Uiso 1 1 calc R U . . .
C29 C 0.6490(2) 0.50783(17) 0.42390(14) 0.0334(6) Uani 1 1 d . . . . .
H29A H 0.605533 0.495854 0.461361 0.050 Uiso 1 1 calc R U . . .
H29B H 0.689230 0.566730 0.432902 0.050 Uiso 1 1 calc R U . . .
H29C H 0.712496 0.461637 0.426425 0.050 Uiso 1 1 calc R U . . .
C30 C 0.4924(2) 0.41389(15) 0.33560(15) 0.0340(6) Uani 1 1 d . . . . .
H30A H 0.450314 0.403124 0.373919 0.051 Uiso 1 1 calc R U . . .
H30B H 0.555931 0.367656 0.338404 0.051 Uiso 1 1 calc R U . . .
H30C H 0.431164 0.411802 0.287032 0.051 Uiso 1 1 calc R U . . .
C31 C 0.28434(19) 0.75263(14) 0.42336(11) 0.0219(4) Uani 1 1 d . . . . .
C32 C 0.2513(3) 0.84522(16) 0.38817(14) 0.0359(6) Uani 1 1 d . . . . .
H32A H 0.326834 0.873821 0.382041 0.054 Uiso 1 1 calc R U . . .
H32B H 0.215928 0.882412 0.420079 0.054 Uiso 1 1 calc R U . . .
H32C H 0.190095 0.838602 0.339908 0.054 Uiso 1 1 calc R U . . .
C33 C 0.3808(2) 0.76627(16) 0.49836(12) 0.0321(5) Uani 1 1 d . . . . .
H33A H 0.399190 0.708558 0.523815 0.048 Uiso 1 1 calc R U . . .
H33B H 0.347222 0.807706 0.528266 0.048 Uiso 1 1 calc R U . . .
H33C H 0.457554 0.791240 0.490870 0.048 Uiso 1 1 calc R U . . .
C34 C 0.1671(2) 0.70966(18) 0.43673(14) 0.0328(5) Uani 1 1 d . . . . .
H34A H 0.132713 0.749622 0.467301 0.049 Uiso 1 1 calc R U . . .
H34B H 0.189351 0.652164 0.462022 0.049 Uiso 1 1 calc R U . . .
H34C H 0.104600 0.699839 0.389359 0.049 Uiso 1 1 calc R U . . .

loop_
_atom_site_aniso_label
_atom_site_aniso_U_11
_atom_site_aniso_U_22
_atom_site_aniso_U_33
_atom_site_aniso_U_23
_atom_site_aniso_U_13
_atom_site_aniso_U_12
Pb1 0.02106(4) 0.01674(4) 0.02228(4) 0.00153(3) 0.00793(3) -0.00352(3)
C1 0.0229(10) 0.0131(9) 0.0198(10) 0.0005(7) 0.0069(8) -0.0015(8)
C2 0.0200(9) 0.0149(9) 0.0192(10) 0.0008(7) 0.0064(8) -0.0018(7)
C3 0.0206(10) 0.0192(9) 0.0236(10) 0.0004(8) 0.0118(8) -0.0021(8)
C4 0.0351(12) 0.0271(12) 0.0331(12) -0.0033(10) 0.0193(10) -0.0007(10)
C5 0.0396(14) 0.0274(12) 0.0582(18) -0.0028(12) 0.0342(13) 0.0039(11)
C6 0.0246(12) 0.0292(12) 0.0616(18) 0.0072(12) 0.0207(12) 0.0067(10)
C7 0.0178(9) 0.0307(12) 0.0451(14) 0.0086(11) 0.0080(9) 0.0006(9)
C8 0.0165(9) 0.0199(10) 0.0293(11) 0.0040(9) 0.0067(8) -0.0033(8)
C9 0.0222(10) 0.0181(9) 0.0206(10) 0.0022(8) 0.0037(8) -0.0049(8)
C10 0.0347(13) 0.0267(11) 0.0212(11) 0.0020(9) -0.0030(9) -0.0058(10)
C11 0.0373(15) 0.0555(18) 0.0402(16) -0.0051(14) -0.0054(12) -0.0198(14)
C12 0.0563(17) 0.0310(13) 0.0205(12) -0.0053(10) 0.0054(11) -0.0055(12)
C13 0.0628(19) 0.0401(15) 0.0218(12) 0.0085(11) -0.0004(12) 0.0044(13)
C14 0.0232(10) 0.0240(10) 0.0163(10) 0.0026(8) 0.0040(8) 0.0000(8)
C15 0.0282(12) 0.0326(12) 0.0294(12) 0.0034(10) 0.0015(10) 0.0100(10)
C16 0.0358(13) 0.0497(16) 0.0271(12) 0.0148(12) 0.0103(10) 0.0033(12)
C17 0.0339(13) 0.0354(13) 0.0281(13) -0.0046(10) -0.0027(10) -0.0049(11)
C18 0.0198(9) 0.0159(9) 0.0162(9) 0.0034(7) 0.0047(8) -0.0006(8)
C19 0.0204(10) 0.0143(8) 0.0157(9) 0.0000(7) 0.0058(8) -0.0014(7)
C20 0.0178(9) 0.0139(8) 0.0168(9) 0.0012(7) 0.0057(7) -0.0023(7)
C21 0.0190(10) 0.0201(9) 0.0223(10) 0.0023(8) 0.0059(8) 0.0014(8)
C22 0.0234(11) 0.0292(11) 0.0211(11) 0.0038(9) -0.0006(9) -0.0023(9)
C23 0.0334(12) 0.0314(12) 0.0158(10) -0.0055(9) 0.0017(9) -0.0061(10)
C24 0.0272(11) 0.0209(10) 0.0227(11) -0.0048(8) 0.0080(9) -0.0024(9)
C25 0.0193(9) 0.0143(8) 0.0191(10) -0.0008(7) 0.0062(8) -0.0034(7)
C26 0.0182(9) 0.0146(9) 0.0204(10) 0.0006(7) 0.0069(8) 0.0002(7)
C27 0.0237(10) 0.0204(10) 0.0277(11) 0.0011(8) 0.0082(9) 0.0048(8)
C28 0.0348(13) 0.0386(14) 0.0428(15) 0.0018(12) 0.0213(12) 0.0114(11)
C29 0.0264(12) 0.0318(12) 0.0371(14) 0.0018(11) 0.0009(10) 0.0103(10)
C30 0.0359(13) 0.0172(10) 0.0456(15) 0.0004(10) 0.0057(11) 0.0052(10)
C31 0.0286(10) 0.0194(9) 0.0181(9) -0.0016(9) 0.0070(8) 0.0052(9)
C32 0.0570(17) 0.0223(11) 0.0280(13) -0.0016(10) 0.0112(12) 0.0120(11)
C33 0.0405(13) 0.0335(13) 0.0203(10) -0.0088(9) 0.0050(9) 0.0065(11)
C34 0.0322(12) 0.0411(14) 0.0291(12) -0.0043(11) 0.0154(10) 0.0052(11)

loop_
_atom_type_symbol
_atom_type_description
_atom_type_scat_dispersion_real
_atom_type_scat_dispersion_imag
_atom_type_scat_source
C C 0.0033 0.0016 'International Tables Vol C Tables 4.2.6.8 and 6.1.1.4'
H H 0.0000 0.0000 'International Tables Vol C Tables 4.2.6.8 and 6.1.1.4'
Pb Pb -3.3944 10.1111 'International Tables Vol C Tables 4.2.6.8 and 6.1.1.4'

loop_
_geom_angle_atom_site_label_1
_geom_angle_atom_site_label_2
_geom_angle_atom_site_label_3
_geom_angle
_geom_angle_site_symmetry_1
_geom_angle_site_symmetry_3
_geom_angle_publ_flag
C9 Pb1 C19 134.82(6) . . ?
C9 Pb1 C1 30.22(6) . . ?
C19 Pb1 C1 131.19(6) . . ?
C9 Pb1 C18 130.34(6) . . ?
C19 Pb1 C18 30.17(6) . . ?
C1 Pb1 C18 148.05(6) . . ?
C9 Pb1 C2 50.46(6) . . ?
C19 Pb1 C2 145.06(6) . . ?
C1 Pb1 C2 29.67(6) . . ?
C18 Pb1 C2 175.09(6) . . ?
C9 Pb1 C26 143.59(6) . . ?
C19 Pb1 C26 50.43(6) . . ?
C1 Pb1 C26 173.74(6) . . ?
C18 Pb1 C26 29.53(6) . . ?
C2 Pb1 C26 153.56(6) . . ?
C9 Pb1 C8 30.26(6) . . ?
C19 Pb1 C8 157.43(6) . . ?
C1 Pb1 C8 48.85(6) . . ?
C18 Pb1 C8 134.00(6) . . ?
C2 Pb1 C8 49.74(6) . . ?
C26 Pb1 C8 126.77(6) . . ?
C9 Pb1 C20 158.39(6) . . ?
C19 Pb1 C20 30.31(6) . . ?
C1 Pb1 C20 135.46(6) . . ?
C18 Pb1 C20 48.76(6) . . ?
C2 Pb1 C20 128.24(6) . . ?
C26 Pb1 C20 49.72(6) . . ?
C8 Pb1 C20 170.54(6) . . ?
C9 Pb1 C3 50.02(6) . . ?
C19 Pb1 C3 172.28(6) . . ?
C1 Pb1 C3 48.53(6) . . ?
C18 Pb1 C3 155.06(6) . . ?
C2 Pb1 C3 29.84(6) . . ?
C26 Pb1 C3 130.94(6) . . ?
C8 Pb1 C3 30.08(6) . . ?
C20 Pb1 C3 142.71(6) . . ?
C9 Pb1 C25 171.10(6) . . ?
C19 Pb1 C25 49.99(6) . . ?
C1 Pb1 C25 156.33(6) . . ?
C18 Pb1 C25 48.42(6) . . ?
C2 Pb1 C25 131.77(6) . . ?
C26 Pb1 C25 29.91(6) . . ?
C8 Pb1 C25 141.96(6) . . ?
C20 Pb1 C25 29.97(6) . . ?
C3 Pb1 C25 126.32(6) . . ?
C2 C1 C9 111.47(18) . . ?
C2 C1 Pb1 76.46(11) . . ?
C9 C1 Pb1 74.28(11) . . ?
C1 C2 C3 106.51(18) . . ?
C1 C2 C14 125.86(19) . . ?
C3 C2 C14 127.47(19) . . ?
C1 C2 Pb1 73.87(12) . . ?
C3 C2 Pb1 76.81(12) . . ?
C14 C2 Pb1 118.53(13) . . ?
C4 C3 C2 133.1(2) . . ?
C4 C3 C8 119.1(2) . . ?
C2 C3 C8 107.75(18) . . ?
C4 C3 Pb1 118.55(14) . . ?
C2 C3 Pb1 73.35(12) . . ?
C8 C3 Pb1 73.75(12) . . ?
C5 C4 C3 119.4(2) . . ?
C4 C5 C6 121.3(2) . . ?
C7 C6 C5 121.2(2) . . ?
C6 C7 C8 119.9(2) . . ?
C7 C8 C9 132.7(2) . . ?
C7 C8 C3 119.1(2) . . ?
C9 C8 C3 108.23(18) . . ?
C7 C8 Pb1 117.21(14) . . ?
C9 C8 Pb1 72.49(11) . . ?
C3 C8 Pb1 76.17(11) . . ?
C1 C9 C8 105.90(18) . . ?
C1 C9 C10 125.6(2) . . ?
C8 C9 C10 127.94(19) . . ?
C1 C9 Pb1 75.50(11) . . ?
C8 C9 Pb1 77.25(12) . . ?
C10 C9 Pb1 119.42(14) . . ?
C9 C10 C12 110.69(19) . . ?
C9 C10 C11 108.8(2) . . ?
C12 C10 C11 108.8(2) . . ?
C9 C10 C13 111.8(2) . . ?
C12 C10 C13 107.4(2) . . ?
C11 C10 C13 109.2(2) . . ?
C15 C14 C2 110.63(18) . . ?
C15 C14 C16 108.6(2) . . ?
C2 C14 C16 109.14(18) . . ?
C15 C14 C17 107.87(19) . . ?
C2 C14 C17 111.17(18) . . ?
C16 C14 C17 109.4(2) . . ?
C26 C18 C19 111.79(17) . . ?
C26 C18 Pb1 76.50(12) . . ?
C19 C18 Pb1 74.16(11) . . ?
C18 C19 C20 105.58(17) . . ?
C18 C19 C31 126.24(17) . . ?
C20 C19 C31 127.38(18) . . ?
C18 C19 Pb1 75.67(11) . . ?
C20 C19 Pb1 76.97(11) . . ?
C31 C19 Pb1 120.73(13) . . ?
C21 C20 C19 132.70(19) . . ?
C21 C20 C25 118.92(18) . . ?
C19 C20 C25 108.35(17) . . ?
C21 C20 Pb1 118.84(13) . . ?
C19 C20 Pb1 72.72(11) . . ?
C25 C20 Pb1 76.16(11) . . ?
C22 C21 C20 119.9(2) . . ?
C21 C22 C23 121.2(2) . . ?
C24 C23 C22 121.0(2) . . ?
C23 C24 C25 119.9(2) . . ?
C24 C25 C26 132.94(19) . . ?
C24 C25 C20 119.08(18) . . ?
C26 C25 C20 107.97(17) . . ?
C24 C25 Pb1 119.10(14) . . ?
C26 C25 Pb1 73.75(11) . . ?
C20 C25 Pb1 73.87(11) . . ?
C18 C26 C25 106.17(17) . . ?
C18 C26 C27 126.50(18) . . ?
C25 C26 C27 127.07(18) . . ?
C18 C26 Pb1 73.97(11) . . ?
C25 C26 Pb1 76.34(11) . . ?
C27 C26 Pb1 119.69(13) . . ?
C26 C27 C29 110.68(18) . . ?
C26 C27 C28 111.54(18) . . ?
C29 C27 C28 108.0(2) . . ?
C26 C27 C30 109.24(18) . . ?
C29 C27 C30 108.02(19) . . ?
C28 C27 C30 109.2(2) . . ?
C19 C31 C32 111.88(18) . . ?
C19 C31 C33 110.51(17) . . ?
C32 C31 C33 107.60(19) . . ?
C19 C31 C34 109.01(18) . . ?
C32 C31 C34 109.52(19) . . ?
C33 C31 C34 108.24(19) . . ?

loop_
_geom_bond_atom_site_label_1
_geom_bond_atom_site_label_2
_geom_bond_distance
_geom_bond_site_symmetry_2
_geom_bond_publ_flag
Pb1 C9 2.715(2) . ?
Pb1 C19 2.725(2) . ?
Pb1 C1 2.7311(19) . ?
Pb1 C18 2.745(2) . ?
Pb1 C2 2.764(2) . ?
Pb1 C26 2.7770(19) . ?
Pb1 C8 2.777(2) . ?
Pb1 C20 2.7808(19) . ?
Pb1 C3 2.809(2) . ?
Pb1 C25 2.8107(19) . ?
C1 C2 1.407(3) . ?
C1 C9 1.420(3) . ?
C2 C3 1.436(3) . ?
C2 C14 1.527(3) . ?
C3 C4 1.414(3) . ?
C3 C8 1.450(3) . ?
C4 C5 1.380(3) . ?
C5 C6 1.403(4) . ?
C6 C7 1.364(4) . ?
C7 C8 1.418(3) . ?
C8 C9 1.435(3) . ?
C9 C10 1.524(3) . ?
C10 C12 1.529(4) . ?
C10 C11 1.536(4) . ?
C10 C13 1.538(3) . ?
C14 C15 1.518(3) . ?
C14 C16 1.534(3) . ?
C14 C17 1.537(3) . ?
C18 C26 1.408(3) . ?
C18 C19 1.424(3) . ?
C19 C20 1.440(3) . ?
C19 C31 1.519(3) . ?
C20 C21 1.420(3) . ?
C20 C25 1.446(3) . ?
C21 C22 1.370(3) . ?
C22 C23 1.405(3) . ?
C23 C24 1.371(3) . ?
C24 C25 1.418(3) . ?
C25 C26 1.442(3) . ?
C26 C27 1.519(3) . ?
C27 C29 1.532(3) . ?
C27 C28 1.538(3) . ?
C27 C30 1.540(3) . ?
C31 C32 1.533(3) . ?
C31 C33 1.535(3) . ?
C31 C34 1.540(3) . ?
